data_7106499
loop_
_publ_author_name
'Xufeng Lin'
'Zhenjun Mao'
'Xixiang Dai'
'Ping Lu'
'Yanguang Wang'

_publ_section_title
;
 A straightforward one-pot multicomponent synthesis of polysubstituted
 pyrroles
;
_journal_name_full Chem.Commun.
_journal_page_first 6620
_journal_paper_doi 10.1039/c1cc11363a
_journal_volume 47
_journal_year 2011
_chemical_formula_moiety 'C38 H27 N O2'
_chemical_formula_sum 'C38 H27 N O2'
_chemical_formula_weight 529.61
_chemical_name_systematic
;
?
;
_space_group_IT_number 14
_symmetry_cell_setting monoclinic
_symmetry_space_group_name_Hall '-P 2ybc'
_symmetry_space_group_name_H-M 'P 1 21/c 1'
_atom_sites_solution_hydrogens geom
_atom_sites_solution_primary direct
_atom_sites_solution_secondary difmap
_audit_creation_method SHELXL-97
_cell_angle_alpha 90.00
_cell_angle_beta 113.316(5)
_cell_angle_gamma 90.00
_cell_formula_units_Z 8
_cell_length_a 12.5289(4)
_cell_length_b 46.5485(11)
_cell_length_c 10.4955(5)
_cell_measurement_reflns_used 9405
_cell_measurement_temperature 293(2)
_cell_measurement_theta_max 67.0178
_cell_measurement_theta_min 2.8460
_cell_volume 5621.1(4)
_computing_cell_refinement 'CrysAlis PRO (Oxford Diffraction, 2009)'
_computing_data_collection 'CrysAlis PRO'
_computing_data_reduction 'CrysAlis PRO'
_computing_molecular_graphics 'OLEX2 (Dolomanov et al., 2009)'
_computing_publication_material OLEX2
_computing_structure_refinement 'SHELXL-97 (Sheldrick, 1997)'
_computing_structure_solution 'SHELXS-97 (Sheldrick, 1990)'
_diffrn_ambient_temperature 293(2)
_diffrn_detector_area_resol_mean 10.3592
_diffrn_measured_fraction_theta_full 0.996
_diffrn_measured_fraction_theta_max 0.996
_diffrn_measurement_device_type 'Xcalibur, Atlas, Gemini ultra'
_diffrn_measurement_method '\w scans'
_diffrn_radiation_monochromator graphite
_diffrn_radiation_source 'fine-focus sealed tube'
_diffrn_radiation_type CuK\a
_diffrn_radiation_wavelength 1.54184
_diffrn_reflns_av_R_equivalents 0.0659
_diffrn_reflns_av_sigmaI/netI 0.0405
_diffrn_reflns_limit_h_max 14
_diffrn_reflns_limit_h_min -14
_diffrn_reflns_limit_k_max 54
_diffrn_reflns_limit_k_min -55
_diffrn_reflns_limit_l_max 11
_diffrn_reflns_limit_l_min -12
_diffrn_reflns_number 48239
_diffrn_reflns_theta_full 67.13
_diffrn_reflns_theta_max 67.13
_diffrn_reflns_theta_min 3.80
_exptl_absorpt_coefficient_mu 0.600
_exptl_absorpt_correction_T_max 0.942
_exptl_absorpt_correction_T_min 0.917
_exptl_absorpt_correction_type multi-scan
_exptl_absorpt_process_details
;
CrysAlis PRO (Oxford Diffraction, 2009)
;
_exptl_crystal_colour yellow
_exptl_crystal_density_diffrn 1.252
_exptl_crystal_density_method 'not measured'
_exptl_crystal_description needle
_exptl_crystal_F_000 2224
_exptl_crystal_size_max 0.40
_exptl_crystal_size_mid 0.12
_exptl_crystal_size_min 0.10
_refine_diff_density_max 0.533
_refine_diff_density_min -0.286
_refine_diff_density_rms 0.041
_refine_ls_extinction_method none
_refine_ls_goodness_of_fit_ref 1.019
_refine_ls_hydrogen_treatment constr
_refine_ls_matrix_type full
_refine_ls_number_parameters 741
_refine_ls_number_reflns 10013
_refine_ls_number_restraints 0
_refine_ls_restrained_S_all 1.019
_refine_ls_R_factor_all 0.0835
_refine_ls_R_factor_gt 0.0513
_refine_ls_shift/su_max 0.000
_refine_ls_shift/su_mean 0.000
_refine_ls_structure_factor_coef Fsqd
_refine_ls_weighting_details 'calc w=1/[\s^2^(Fo^2^)+(0.0611P)^2^+1.2113P] where P=(Fo^2^+2Fc^2^)/3'
_refine_ls_weighting_scheme calc
_refine_ls_wR_factor_gt 0.1201
_refine_ls_wR_factor_ref 0.1394
_reflns_number_gt 6761
_reflns_number_total 10013
_reflns_threshold_expression >2sigma(I)
_cod_data_source_file c1cc11363a.txt
_cod_data_source_block 101116_mzj1029
_cod_original_cell_volume 5621.2(4)
_cod_original_sg_symbol_H-M 'P 21/c'
_cod_database_code 7106499

loop_
_symmetry_equiv_pos_as_xyz
'x, y, z'
'-x, y+1/2, -z+1/2'
'-x, -y, -z'
'x, -y-1/2, z-1/2'

loop_
_atom_site_label
_atom_site_type_symbol
_atom_site_fract_x
_atom_site_fract_y
_atom_site_fract_z
_atom_site_U_iso_or_equiv
_atom_site_adp_type
_atom_site_occupancy
_atom_site_symmetry_multiplicity
_atom_site_calc_flag
_atom_site_refinement_flags
_atom_site_disorder_assembly
_atom_site_disorder_group
O1 O 0.76374(16) 0.08191(4) 0.9154(3) 0.0874(7) Uani 1 1 d . . .
O2 O 1.15907(14) 0.05852(4) 0.7951(2) 0.0698(5) Uani 1 1 d . . .
O3 O 0.34646(16) 0.17177(4) 1.0510(2) 0.0738(5) Uani 1 1 d . . .
O4 O 0.6827(2) 0.19810(7) 0.8439(3) 0.1250(10) Uani 1 1 d . . .
N1 N 0.72883(14) 0.02523(3) 0.7875(2) 0.0460(4) Uani 1 1 d . . .
N2 N 0.29931(14) 0.23033(4) 0.9525(2) 0.0459(4) Uani 1 1 d . . .
C1 C 0.3998(2) -0.08354(5) 0.5226(3) 0.0600(6) Uani 1 1 d . . .
H1 H 0.3966 -0.0700 0.4561 0.072 Uiso 1 1 calc R . .
C2 C 0.3302(2) -0.10758(6) 0.4832(3) 0.0758(8) Uani 1 1 d . . .
H2 H 0.2807 -0.1100 0.3906 0.091 Uiso 1 1 calc R . .
C3 C 0.3330(2) -0.12788(6) 0.5783(3) 0.0697(8) Uani 1 1 d . . .
H3 H 0.2845 -0.1438 0.5514 0.084 Uiso 1 1 calc R . .
C4 C 0.4079(3) -0.12446(5) 0.7133(3) 0.0676(7) Uani 1 1 d . . .
H4 H 0.4117 -0.1384 0.7784 0.081 Uiso 1 1 calc R . .
C5 C 0.4786(2) -0.10026(5) 0.7545(3) 0.0601(6) Uani 1 1 d . . .
H5 H 0.5293 -0.0982 0.8468 0.072 Uiso 1 1 calc R . .
C6 C 0.47405(17) -0.07926(4) 0.6591(2) 0.0443(5) Uani 1 1 d . . .
C7 C 0.54626(17) -0.05247(4) 0.6981(2) 0.0422(5) Uani 1 1 d . . .
C8 C 0.50239(17) -0.02752(4) 0.7270(2) 0.0425(5) Uani 1 1 d . . .
C9 C 0.57270(17) -0.00219(4) 0.7563(2) 0.0430(5) Uani 1 1 d . . .
C10 C 0.68366(17) -0.00215(4) 0.7541(2) 0.0418(5) Uani 1 1 d . . .
C11 C 0.73195(16) -0.02766(4) 0.7208(2) 0.0400(5) Uani 1 1 d . . .
C12 C 0.66105(17) -0.05289(4) 0.6952(2) 0.0415(5) Uani 1 1 d . . .
C13 C 0.70539(18) -0.07842(5) 0.6626(3) 0.0500(5) Uani 1 1 d . . .
H13 H 0.6604 -0.0950 0.6448 0.060 Uiso 1 1 calc R . .
C14 C 0.81241(19) -0.07961(5) 0.6564(3) 0.0560(6) Uani 1 1 d . . .
H14 H 0.8395 -0.0968 0.6353 0.067 Uiso 1 1 calc R . .
C15 C 0.88023(19) -0.05505(5) 0.6818(3) 0.0530(6) Uani 1 1 d . . .
H15 H 0.9529 -0.0558 0.6774 0.064 Uiso 1 1 calc R . .
C16 C 0.84126(18) -0.02973(4) 0.7130(2) 0.0478(5) Uani 1 1 d . . .
H16 H 0.8880 -0.0135 0.7296 0.057 Uiso 1 1 calc R . .
C17 C 0.38253(17) -0.02464(4) 0.7242(2) 0.0440(5) Uani 1 1 d . . .
C18 C 0.3436(2) -0.04059(5) 0.8088(3) 0.0591(6) Uani 1 1 d . . .
H18 H 0.3924 -0.0541 0.8691 0.071 Uiso 1 1 calc R . .
C19 C 0.2329(2) -0.03657(6) 0.8044(3) 0.0724(8) Uani 1 1 d . . .
H19 H 0.2076 -0.0476 0.8610 0.087 Uiso 1 1 calc R . .
C20 C 0.1604(2) -0.01664(6) 0.7179(3) 0.0690(7) Uani 1 1 d . . .
H20 H 0.0862 -0.0140 0.7162 0.083 Uiso 1 1 calc R . .
C21 C 0.1966(2) -0.00054(6) 0.6335(3) 0.0623(6) Uani 1 1 d . . .
H21 H 0.1473 0.0131 0.5746 0.075 Uiso 1 1 calc R . .
C22 C 0.30683(19) -0.00459(5) 0.6359(3) 0.0528(6) Uani 1 1 d . . .
H22 H 0.3306 0.0063 0.5775 0.063 Uiso 1 1 calc R . .
C23 C 0.55077(18) 0.02584(4) 0.7905(2) 0.0484(5) Uani 1 1 d . . .
H23 H 0.4835 0.0320 0.7996 0.058 Uiso 1 1 calc R . .
C24 C 0.64560(18) 0.04246(4) 0.8081(2) 0.0484(5) Uani 1 1 d . . .
C25 C 0.6659(2) 0.07259(5) 0.8540(3) 0.0566(6) Uani 1 1 d . . .
C26 C 0.5628(2) 0.09128(5) 0.8297(3) 0.0531(6) Uani 1 1 d . . .
C27 C 0.4559(2) 0.08795(5) 0.7198(3) 0.0646(7) Uani 1 1 d . . .
H27 H 0.4452 0.0732 0.6562 0.077 Uiso 1 1 calc R . .
C28 C 0.3657(3) 0.10631(7) 0.7042(3) 0.0820(9) Uani 1 1 d . . .
H28 H 0.2941 0.1038 0.6306 0.098 Uiso 1 1 calc R . .
C29 C 0.3807(3) 0.12843(7) 0.7969(4) 0.0909(10) Uani 1 1 d . . .
H29 H 0.3192 0.1407 0.7861 0.109 Uiso 1 1 calc R . .
C30 C 0.4852(3) 0.13226(6) 0.9040(3) 0.0858(9) Uani 1 1 d . . .
H30 H 0.4950 0.1473 0.9661 0.103 Uiso 1 1 calc R . .
C31 C 0.5771(3) 0.11406(5) 0.9215(3) 0.0699(7) Uani 1 1 d . . .
H31 H 0.6486 0.1170 0.9946 0.084 Uiso 1 1 calc R . .
C32 C 0.85179(19) 0.04409(5) 0.6740(2) 0.0498(5) Uani 1 1 d . . .
H32 H 0.7867 0.0451 0.5909 0.060 Uiso 1 1 calc R . .
C33 C 0.9596(2) 0.05185(5) 0.6782(3) 0.0542(6) Uani 1 1 d . . .
H33 H 0.9668 0.0582 0.5979 0.065 Uiso 1 1 calc R . .
C34 C 1.05661(19) 0.05027(5) 0.8010(3) 0.0498(5) Uani 1 1 d . . .
C35 C 1.04541(19) 0.04066(5) 0.9196(2) 0.0525(6) Uani 1 1 d . . .
H35 H 1.1106 0.0392 1.0024 0.063 Uiso 1 1 calc R . .
C36 C 0.93681(18) 0.03321(5) 0.9149(2) 0.0484(5) Uani 1 1 d . . .
H36 H 0.9294 0.0271 0.9953 0.058 Uiso 1 1 calc R . .
C37 C 0.84045(17) 0.03475(4) 0.7934(2) 0.0434(5) Uani 1 1 d . . .
C38 C 1.2630(2) 0.05504(9) 0.9154(4) 0.0947(11) Uani 1 1 d . . .
H38C H 1.3279 0.0615 0.8963 0.142 Uiso 1 1 calc R . .
H38A H 1.2731 0.0351 0.9412 0.142 Uiso 1 1 calc R . .
H38B H 1.2582 0.0661 0.9901 0.142 Uiso 1 1 calc R . .
C39 C 0.0009(2) 0.34735(5) 0.7782(3) 0.0619(6) Uani 1 1 d . . .
H39 H 0.0051 0.3385 0.7009 0.074 Uiso 1 1 calc R . .
C40 C -0.0647(2) 0.37216(6) 0.7612(4) 0.0772(9) Uani 1 1 d . . .
H40 H -0.1049 0.3796 0.6728 0.093 Uiso 1 1 calc R . .
C41 C -0.0704(3) 0.38564(6) 0.8737(5) 0.0868(11) Uani 1 1 d . . .
H41 H -0.1151 0.4021 0.8622 0.104 Uiso 1 1 calc R . .
C42 C -0.0099(3) 0.37471(6) 1.0039(4) 0.0851(10) Uani 1 1 d . . .
H42 H -0.0122 0.3841 1.0809 0.102 Uiso 1 1 calc R . .
C43 C 0.0547(2) 0.34974(5) 1.0214(3) 0.0644(7) Uani 1 1 d . . .
H43 H 0.0948 0.3425 1.1102 0.077 Uiso 1 1 calc R . .
C44 C 0.06038(18) 0.33547(4) 0.9087(3) 0.0485(5) Uani 1 1 d . . .
C45 C 0.12748(17) 0.30828(4) 0.9252(2) 0.0428(5) Uani 1 1 d . . .
C46 C 0.08772(16) 0.28273(4) 0.9556(2) 0.0404(5) Uani 1 1 d . . .
C47 C 0.15395(17) 0.25713(4) 0.9642(2) 0.0403(4) Uani 1 1 d . . .
C48 C 0.25662(17) 0.25800(4) 0.9407(2) 0.0414(5) Uani 1 1 d . . .
C49 C 0.30223(18) 0.28425(4) 0.9119(2) 0.0441(5) Uani 1 1 d . . .
C50 C 0.23713(18) 0.30951(4) 0.9084(2) 0.0454(5) Uani 1 1 d . . .
C51 C 0.2851(2) 0.33620(5) 0.8958(3) 0.0591(6) Uani 1 1 d . . .
H51 H 0.2445 0.3529 0.8955 0.071 Uiso 1 1 calc R . .
C52 C 0.3891(2) 0.33818(5) 0.8839(3) 0.0712(8) Uani 1 1 d . . .
H52 H 0.4202 0.3561 0.8792 0.085 Uiso 1 1 calc R . .
C53 C 0.4488(2) 0.31339(5) 0.8789(3) 0.0706(8) Uani 1 1 d . . .
H53 H 0.5179 0.3148 0.8660 0.085 Uiso 1 1 calc R . .
C54 C 0.4071(2) 0.28707(5) 0.8926(3) 0.0593(6) Uani 1 1 d . . .
H54 H 0.4484 0.2707 0.8891 0.071 Uiso 1 1 calc R . .
C55 C -0.02063(17) 0.28075(4) 0.9827(2) 0.0425(5) Uani 1 1 d . . .
C56 C -0.12691(19) 0.29034(5) 0.8875(3) 0.0549(6) Uani 1 1 d . . .
H56 H -0.1323 0.2975 0.8024 0.066 Uiso 1 1 calc R . .
C57 C -0.2249(2) 0.28941(6) 0.9169(3) 0.0714(8) Uani 1 1 d . . .
H57 H -0.2956 0.2959 0.8516 0.086 Uiso 1 1 calc R . .
C58 C -0.2189(2) 0.27891(7) 1.0423(4) 0.0773(8) Uani 1 1 d . . .
H58 H -0.2848 0.2784 1.0623 0.093 Uiso 1 1 calc R . .
C59 C -0.1138(2) 0.26912(6) 1.1379(3) 0.0705(7) Uani 1 1 d . . .
H59 H -0.1088 0.2621 1.2230 0.085 Uiso 1 1 calc R . .
C60 C -0.0157(2) 0.26967(5) 1.1079(3) 0.0538(6) Uani 1 1 d . . .
H60 H 0.0543 0.2625 1.1722 0.065 Uiso 1 1 calc R . .
C61 C 0.13411(18) 0.22803(4) 0.9869(2) 0.0463(5) Uani 1 1 d . . .
H61 H 0.0716 0.2210 1.0041 0.056 Uiso 1 1 calc R . .
C62 C 0.22301(18) 0.21198(4) 0.9791(2) 0.0474(5) Uani 1 1 d . . .
C63 C 0.2471(2) 0.18089(5) 1.0028(3) 0.0520(6) Uani 1 1 d . . .
C64 C 0.1469(2) 0.16088(4) 0.9659(3) 0.0525(6) Uani 1 1 d . . .
C65 C 0.0422(2) 0.16628(5) 0.8592(3) 0.0648(7) Uani 1 1 d . . .
H65 H 0.0303 0.1836 0.8113 0.078 Uiso 1 1 calc R . .
C66 C -0.0460(3) 0.14604(7) 0.8223(4) 0.0856(9) Uani 1 1 d . . .
H66 H -0.1164 0.1496 0.7485 0.103 Uiso 1 1 calc R . .
C67 C -0.0293(3) 0.12072(7) 0.8948(4) 0.0901(10) Uani 1 1 d . . .
H67 H -0.0889 0.1073 0.8712 0.108 Uiso 1 1 calc R . .
C68 C 0.0744(4) 0.11535(6) 1.0011(4) 0.0918(11) Uani 1 1 d . . .
H68 H 0.0852 0.0982 1.0504 0.110 Uiso 1 1 calc R . .
C69 C 0.1632(3) 0.13486(5) 1.0364(3) 0.0720(7) Uani 1 1 d . . .
H69 H 0.2345 0.1307 1.1076 0.086 Uiso 1 1 calc R . .
C70 C 0.39997(17) 0.22128(4) 0.9284(2) 0.0448(5) Uani 1 1 d . . .
C71 C 0.3872(2) 0.21282(6) 0.7978(3) 0.0605(6) Uani 1 1 d . . .
H71 H 0.3139 0.2125 0.7259 0.073 Uiso 1 1 calc R . .
C72 C 0.4833(3) 0.20484(7) 0.7735(3) 0.0789(8) Uani 1 1 d . . .
H72 H 0.4743 0.1988 0.6854 0.095 Uiso 1 1 calc R . .
C73 C 0.5918(2) 0.20578(7) 0.8776(3) 0.0739(8) Uani 1 1 d . . .
C74 C 0.6047(2) 0.21387(6) 1.0091(3) 0.0709(8) Uani 1 1 d . . .
H74 H 0.6781 0.2142 1.0809 0.085 Uiso 1 1 calc R . .
C75 C 0.5074(2) 0.22157(5) 1.0343(3) 0.0580(6) Uani 1 1 d . . .
H75 H 0.5156 0.2269 1.1231 0.070 Uiso 1 1 calc R . .
C76 C 0.7927(4) 0.19788(14) 0.9431(7) 0.170(2) Uani 1 1 d . . .
H76A H 0.8453 0.1910 0.9038 0.254 Uiso 1 1 calc R . .
H76B H 0.7961 0.1855 1.0177 0.254 Uiso 1 1 calc R . .
H76C H 0.8144 0.2170 0.9780 0.254 Uiso 1 1 calc R . .

loop_
_atom_site_aniso_label
_atom_site_aniso_U_11
_atom_site_aniso_U_22
_atom_site_aniso_U_33
_atom_site_aniso_U_23
_atom_site_aniso_U_13
_atom_site_aniso_U_12
O1 0.0602(11) 0.0571(11) 0.151(2) -0.0371(12) 0.0488(12) -0.0190(9)
O2 0.0487(10) 0.0868(12) 0.0804(12) 0.0004(10) 0.0327(9) -0.0155(9)
O3 0.0613(11) 0.0523(10) 0.1143(16) 0.0118(10) 0.0416(11) 0.0144(8)
O4 0.0607(14) 0.183(3) 0.142(2) -0.025(2) 0.0507(15) 0.0280(15)
N1 0.0392(9) 0.0361(9) 0.0655(12) -0.0033(8) 0.0235(9) -0.0024(7)
N2 0.0408(9) 0.0373(9) 0.0647(12) 0.0000(8) 0.0264(9) 0.0040(7)
C1 0.0483(13) 0.0524(13) 0.0689(16) 0.0039(12) 0.0121(12) -0.0048(11)
C2 0.0567(15) 0.0624(16) 0.087(2) -0.0081(15) 0.0053(14) -0.0143(13)
C3 0.0485(14) 0.0489(14) 0.113(2) -0.0150(15) 0.0329(16) -0.0119(11)
C4 0.0807(18) 0.0446(13) 0.095(2) -0.0002(13) 0.0533(18) -0.0090(12)
C5 0.0694(16) 0.0492(13) 0.0663(16) -0.0007(11) 0.0316(13) -0.0078(11)
C6 0.0347(11) 0.0391(11) 0.0634(14) -0.0018(10) 0.0240(10) 0.0001(8)
C7 0.0354(10) 0.0402(11) 0.0513(12) -0.0010(9) 0.0173(9) -0.0009(8)
C8 0.0363(10) 0.0434(11) 0.0496(12) -0.0008(9) 0.0187(9) -0.0017(8)
C9 0.0375(11) 0.0407(11) 0.0523(12) -0.0020(9) 0.0194(9) -0.0013(8)
C10 0.0371(11) 0.0363(10) 0.0525(12) -0.0011(9) 0.0182(9) -0.0027(8)
C11 0.0341(10) 0.0375(10) 0.0482(12) 0.0011(8) 0.0161(9) 0.0008(8)
C12 0.0366(11) 0.0382(10) 0.0496(12) 0.0013(9) 0.0169(9) 0.0015(8)
C13 0.0405(12) 0.0388(11) 0.0703(15) -0.0036(10) 0.0217(11) -0.0015(9)
C14 0.0452(13) 0.0415(12) 0.0846(18) -0.0060(11) 0.0291(12) 0.0040(10)
C15 0.0394(12) 0.0516(13) 0.0754(16) -0.0022(11) 0.0306(11) 0.0015(10)
C16 0.0409(11) 0.0402(11) 0.0653(14) -0.0011(10) 0.0242(11) -0.0027(9)
C17 0.0382(11) 0.0401(11) 0.0564(13) -0.0078(9) 0.0217(10) -0.0041(9)
C18 0.0555(14) 0.0568(14) 0.0737(17) 0.0051(12) 0.0347(13) 0.0014(11)
C19 0.0652(17) 0.0707(17) 0.101(2) 0.0032(16) 0.0542(16) -0.0067(14)
C20 0.0431(13) 0.0703(17) 0.102(2) -0.0121(15) 0.0378(14) -0.0021(12)
C21 0.0403(13) 0.0641(15) 0.0794(18) -0.0025(13) 0.0205(12) 0.0050(11)
C22 0.0426(12) 0.0551(13) 0.0623(15) -0.0002(11) 0.0224(11) -0.0006(10)
C23 0.0395(11) 0.0432(11) 0.0658(15) -0.0072(10) 0.0242(10) -0.0004(9)
C24 0.0438(12) 0.0405(11) 0.0621(14) -0.0043(10) 0.0222(11) -0.0006(9)
C25 0.0552(14) 0.0427(12) 0.0809(17) -0.0074(11) 0.0364(13) -0.0067(10)
C26 0.0621(15) 0.0385(11) 0.0670(15) 0.0002(10) 0.0342(13) 0.0009(10)
C27 0.0713(17) 0.0507(14) 0.0721(17) -0.0042(12) 0.0288(14) 0.0092(12)
C28 0.0798(19) 0.0757(19) 0.081(2) 0.0003(16) 0.0220(16) 0.0248(16)
C29 0.096(2) 0.078(2) 0.092(2) -0.0023(17) 0.031(2) 0.0420(18)
C30 0.105(2) 0.0665(18) 0.084(2) -0.0143(15) 0.036(2) 0.0265(17)
C31 0.0788(18) 0.0531(14) 0.0793(19) -0.0096(13) 0.0329(15) 0.0063(13)
C32 0.0454(12) 0.0457(12) 0.0538(13) 0.0022(10) 0.0150(10) -0.0025(9)
C33 0.0574(14) 0.0522(13) 0.0573(14) 0.0036(11) 0.0274(12) -0.0067(11)
C34 0.0442(12) 0.0455(12) 0.0637(15) -0.0034(10) 0.0256(11) -0.0080(9)
C35 0.0402(12) 0.0581(13) 0.0549(14) -0.0004(11) 0.0142(10) -0.0023(10)
C36 0.0461(12) 0.0486(12) 0.0535(13) 0.0035(10) 0.0229(11) -0.0018(9)
C37 0.0388(11) 0.0344(10) 0.0584(13) -0.0015(9) 0.0207(10) -0.0029(8)
C38 0.0443(15) 0.137(3) 0.101(2) -0.008(2) 0.0263(16) -0.0219(17)
C39 0.0499(13) 0.0547(14) 0.0803(18) 0.0090(13) 0.0249(13) 0.0062(11)
C40 0.0519(15) 0.0615(16) 0.116(3) 0.0288(17) 0.0306(16) 0.0120(13)
C41 0.0701(19) 0.0503(15) 0.165(4) 0.025(2) 0.073(2) 0.0182(13)
C42 0.105(2) 0.0500(15) 0.134(3) -0.0081(18) 0.083(2) 0.0066(16)
C43 0.0685(16) 0.0502(13) 0.0876(19) -0.0021(13) 0.0449(15) 0.0036(12)
C44 0.0398(11) 0.0396(11) 0.0717(16) 0.0033(10) 0.0280(11) 0.0011(9)
C45 0.0374(11) 0.0388(11) 0.0537(13) -0.0002(9) 0.0197(10) 0.0014(8)
C46 0.0337(10) 0.0400(11) 0.0474(12) -0.0029(9) 0.0158(9) 0.0014(8)
C47 0.0354(10) 0.0395(10) 0.0466(12) -0.0028(9) 0.0168(9) 0.0003(8)
C48 0.0365(10) 0.0377(10) 0.0512(12) -0.0020(9) 0.0185(9) 0.0012(8)
C49 0.0405(11) 0.0406(11) 0.0555(13) 0.0018(9) 0.0235(10) 0.0011(9)
C50 0.0417(11) 0.0407(11) 0.0565(13) 0.0038(9) 0.0222(10) 0.0022(9)
C51 0.0514(13) 0.0403(12) 0.0940(19) 0.0095(12) 0.0378(13) 0.0053(10)
C52 0.0592(15) 0.0457(13) 0.125(2) 0.0168(14) 0.0534(16) 0.0013(11)
C53 0.0546(15) 0.0565(14) 0.121(2) 0.0172(15) 0.0567(16) 0.0048(12)
C54 0.0519(14) 0.0476(13) 0.0921(19) 0.0073(12) 0.0431(14) 0.0062(10)
C55 0.0373(11) 0.0372(10) 0.0557(13) -0.0045(9) 0.0214(10) -0.0024(8)
C56 0.0400(12) 0.0609(14) 0.0634(15) -0.0003(11) 0.0199(11) 0.0009(10)
C57 0.0407(13) 0.0782(18) 0.096(2) 0.0039(16) 0.0282(14) 0.0032(12)
C58 0.0528(16) 0.0854(19) 0.113(3) -0.0006(18) 0.0539(18) -0.0045(14)
C59 0.0733(18) 0.0740(17) 0.0809(19) 0.0046(14) 0.0484(16) -0.0094(14)
C60 0.0474(13) 0.0545(13) 0.0648(15) 0.0020(11) 0.0277(11) -0.0016(10)
C61 0.0416(11) 0.0405(11) 0.0603(14) -0.0010(10) 0.0240(10) -0.0021(9)
C62 0.0444(12) 0.0396(11) 0.0614(14) -0.0016(10) 0.0243(11) -0.0017(9)
C63 0.0529(14) 0.0414(12) 0.0688(15) 0.0008(10) 0.0318(12) 0.0051(10)
C64 0.0654(15) 0.0364(11) 0.0651(15) -0.0053(10) 0.0358(13) -0.0016(10)
C65 0.0687(17) 0.0474(13) 0.0816(19) -0.0080(12) 0.0332(15) -0.0089(12)
C66 0.0781(19) 0.0699(19) 0.106(2) -0.0216(17) 0.0339(18) -0.0193(15)
C67 0.109(3) 0.069(2) 0.111(3) -0.0289(19) 0.063(2) -0.0436(19)
C68 0.146(3) 0.0538(16) 0.091(2) -0.0094(16) 0.063(3) -0.0316(19)
C69 0.100(2) 0.0435(13) 0.0771(18) -0.0015(12) 0.0397(16) -0.0075(14)
C70 0.0385(11) 0.0392(11) 0.0603(14) 0.0015(9) 0.0233(10) 0.0047(8)
C71 0.0504(13) 0.0719(16) 0.0588(15) -0.0007(12) 0.0212(12) 0.0130(12)
C72 0.0680(18) 0.107(2) 0.0696(18) -0.0061(16) 0.0353(16) 0.0218(16)
C73 0.0558(16) 0.088(2) 0.086(2) 0.0002(16) 0.0372(16) 0.0180(14)
C74 0.0396(13) 0.0805(18) 0.085(2) 0.0011(15) 0.0169(13) 0.0063(12)
C75 0.0459(13) 0.0663(15) 0.0590(15) -0.0063(12) 0.0176(12) 0.0026(11)
C76 0.088(3) 0.217(6) 0.217(6) -0.048(5) 0.074(4) 0.022(3)

loop_
_atom_type_symbol
_atom_type_description
_atom_type_scat_dispersion_real
_atom_type_scat_dispersion_imag
_atom_type_scat_source
C C 0.0181 0.0091 'International Tables Vol C Tables 4.2.6.8 and 6.1.1.4'
H H 0.0000 0.0000 'International Tables Vol C Tables 4.2.6.8 and 6.1.1.4'
N N 0.0311 0.0180 'International Tables Vol C Tables 4.2.6.8 and 6.1.1.4'
O O 0.0492 0.0322 'International Tables Vol C Tables 4.2.6.8 and 6.1.1.4'

loop_
_geom_angle_atom_site_label_1
_geom_angle_atom_site_label_2
_geom_angle_atom_site_label_3
_geom_angle
_geom_angle_site_symmetry_1
_geom_angle_site_symmetry_3
_geom_angle_publ_flag
C34 O2 C38 118.4(2) . . ?
C76 O4 C73 120.0(3) . . ?
C10 N1 C24 108.23(16) . . ?
C10 N1 C37 125.84(17) . . ?
C24 N1 C37 125.87(16) . . ?
C48 N2 C62 108.57(16) . . ?
C48 N2 C70 126.18(17) . . ?
C62 N2 C70 125.01(17) . . ?
C2 C1 C6 121.0(3) . . ?
C2 C1 H1 119.5 . . ?
C6 C1 H1 119.5 . . ?
C3 C2 C1 120.9(3) . . ?
C3 C2 H2 119.6 . . ?
C1 C2 H2 119.6 . . ?
C2 C3 C4 119.2(2) . . ?
C2 C3 H3 120.4 . . ?
C4 C3 H3 120.4 . . ?
C3 C4 C5 120.5(3) . . ?
C3 C4 H4 119.7 . . ?
C5 C4 H4 119.7 . . ?
C6 C5 C4 120.5(3) . . ?
C6 C5 H5 119.7 . . ?
C4 C5 H5 119.7 . . ?
C1 C6 C5 117.8(2) . . ?
C1 C6 C7 119.4(2) . . ?
C5 C6 C7 122.8(2) . . ?
C8 C7 C12 120.29(18) . . ?
C8 C7 C6 120.96(17) . . ?
C12 C7 C6 118.61(17) . . ?
C7 C8 C9 118.66(18) . . ?
C7 C8 C17 124.03(18) . . ?
C9 C8 C17 117.26(17) . . ?
C10 C9 C23 107.35(17) . . ?
C10 C9 C8 121.93(18) . . ?
C23 C9 C8 130.73(19) . . ?
N1 C10 C9 107.84(17) . . ?
N1 C10 C11 130.86(18) . . ?
C9 C10 C11 121.29(17) . . ?
C16 C11 C12 118.61(18) . . ?
C16 C11 C10 125.71(18) . . ?
C12 C11 C10 115.68(17) . . ?
C13 C12 C11 117.49(18) . . ?
C13 C12 C7 120.37(18) . . ?
C11 C12 C7 122.11(18) . . ?
C14 C13 C12 122.2(2) . . ?
C14 C13 H13 118.9 . . ?
C12 C13 H13 118.9 . . ?
C13 C14 C15 119.7(2) . . ?
C13 C14 H14 120.2 . . ?
C15 C14 H14 120.2 . . ?
C16 C15 C14 120.5(2) . . ?
C16 C15 H15 119.7 . . ?
C14 C15 H15 119.7 . . ?
C15 C16 C11 121.47(19) . . ?
C15 C16 H16 119.3 . . ?
C11 C16 H16 119.3 . . ?
C18 C17 C22 117.8(2) . . ?
C18 C17 C8 123.0(2) . . ?
C22 C17 C8 119.19(19) . . ?
C19 C18 C17 120.6(2) . . ?
C19 C18 H18 119.7 . . ?
C17 C18 H18 119.7 . . ?
C20 C19 C18 120.7(3) . . ?
C20 C19 H19 119.7 . . ?
C18 C19 H19 119.7 . . ?
C19 C20 C21 120.0(2) . . ?
C19 C20 H20 120.0 . . ?
C21 C20 H20 120.0 . . ?
C20 C21 C22 119.9(2) . . ?
C20 C21 H21 120.1 . . ?
C22 C21 H21 120.1 . . ?
C21 C22 C17 121.1(2) . . ?
C21 C22 H22 119.5 . . ?
C17 C22 H22 119.5 . . ?
C24 C23 C9 108.15(19) . . ?
C24 C23 H23 125.9 . . ?
C9 C23 H23 125.9 . . ?
C23 C24 N1 108.41(18) . . ?
C23 C24 C25 127.7(2) . . ?
N1 C24 C25 123.66(19) . . ?
O1 C25 C24 121.3(2) . . ?
O1 C25 C26 120.3(2) . . ?
C24 C25 C26 118.3(2) . . ?
C27 C26 C31 118.5(2) . . ?
C27 C26 C25 124.2(2) . . ?
C31 C26 C25 117.3(2) . . ?
C28 C27 C26 120.5(3) . . ?
C28 C27 H27 119.8 . . ?
C26 C27 H27 119.8 . . ?
C27 C28 C29 120.3(3) . . ?
C27 C28 H28 119.8 . . ?
C29 C28 H28 119.8 . . ?
C30 C29 C28 120.0(3) . . ?
C30 C29 H29 120.0 . . ?
C28 C29 H29 120.0 . . ?
C29 C30 C31 120.6(3) . . ?
C29 C30 H30 119.7 . . ?
C31 C30 H30 119.7 . . ?
C30 C31 C26 120.1(3) . . ?
C30 C31 H31 120.0 . . ?
C26 C31 H31 120.0 . . ?
C33 C32 C37 120.1(2) . . ?
C33 C32 H32 119.9 . . ?
C37 C32 H32 119.9 . . ?
C34 C33 C32 120.3(2) . . ?
C34 C33 H33 119.8 . . ?
C32 C33 H33 119.8 . . ?
O2 C34 C33 116.1(2) . . ?
O2 C34 C35 124.4(2) . . ?
C33 C34 C35 119.5(2) . . ?
C34 C35 C36 119.8(2) . . ?
C34 C35 H35 120.1 . . ?
C36 C35 H35 120.1 . . ?
C37 C36 C35 120.8(2) . . ?
C37 C36 H36 119.6 . . ?
C35 C36 H36 119.6 . . ?
C36 C37 C32 119.41(19) . . ?
C36 C37 N1 120.4(2) . . ?
C32 C37 N1 120.12(19) . . ?
O2 C38 H38C 109.5 . . ?
O2 C38 H38A 109.5 . . ?
H38C C38 H38A 109.5 . . ?
O2 C38 H38B 109.5 . . ?
H38C C38 H38B 109.5 . . ?
H38A C38 H38B 109.5 . . ?
C40 C39 C44 121.2(3) . . ?
C40 C39 H39 119.4 . . ?
C44 C39 H39 119.4 . . ?
C41 C40 C39 120.2(3) . . ?
C41 C40 H40 119.9 . . ?
C39 C40 H40 119.9 . . ?
C40 C41 C42 119.6(3) . . ?
C40 C41 H41 120.2 . . ?
C42 C41 H41 120.2 . . ?
C41 C42 C43 120.5(3) . . ?
C41 C42 H42 119.8 . . ?
C43 C42 H42 119.8 . . ?
C44 C43 C42 120.9(3) . . ?
C44 C43 H43 119.5 . . ?
C42 C43 H43 119.5 . . ?
C43 C44 C39 117.6(2) . . ?
C43 C44 C45 121.7(2) . . ?
C39 C44 C45 120.7(2) . . ?
C46 C45 C50 120.59(18) . . ?
C46 C45 C44 121.47(18) . . ?
C50 C45 C44 117.93(17) . . ?
C45 C46 C47 118.64(18) . . ?
C45 C46 C55 122.47(17) . . ?
C47 C46 C55 118.88(17) . . ?
C48 C47 C61 106.95(17) . . ?
C48 C47 C46 120.88(18) . . ?
C61 C47 C46 132.09(19) . . ?
N2 C48 C47 107.88(17) . . ?
N2 C48 C49 129.98(18) . . ?
C47 C48 C49 122.14(18) . . ?
C54 C49 C50 118.40(19) . . ?
C54 C49 C48 125.54(19) . . ?
C50 C49 C48 116.01(18) . . ?
C51 C50 C49 118.01(19) . . ?
C51 C50 C45 120.32(19) . . ?
C49 C50 C45 121.57(18) . . ?
C52 C51 C50 121.9(2) . . ?
C52 C51 H51 119.1 . . ?
C50 C51 H51 119.1 . . ?
C51 C52 C53 119.8(2) . . ?
C51 C52 H52 120.1 . . ?
C53 C52 H52 120.1 . . ?
C54 C53 C52 120.7(2) . . ?
C54 C53 H53 119.7 . . ?
C52 C53 H53 119.7 . . ?
C53 C54 C49 121.0(2) . . ?
C53 C54 H54 119.5 . . ?
C49 C54 H54 119.5 . . ?
C56 C55 C60 118.2(2) . . ?
C56 C55 C46 121.9(2) . . ?
C60 C55 C46 119.87(19) . . ?
C57 C56 C55 121.0(2) . . ?
C57 C56 H56 119.5 . . ?
C55 C56 H56 119.5 . . ?
C58 C57 C56 120.5(3) . . ?
C58 C57 H57 119.8 . . ?
C56 C57 H57 119.8 . . ?
C57 C58 C59 119.2(2) . . ?
C57 C58 H58 120.4 . . ?
C59 C58 H58 120.4 . . ?
C58 C59 C60 120.4(3) . . ?
C58 C59 H59 119.8 . . ?
C60 C59 H59 119.8 . . ?
C59 C60 C55 120.7(2) . . ?
C59 C60 H60 119.7 . . ?
C55 C60 H60 119.7 . . ?
C62 C61 C47 108.13(18) . . ?
C62 C61 H61 125.9 . . ?
C47 C61 H61 125.9 . . ?
C61 C62 N2 108.45(18) . . ?
C61 C62 C63 129.8(2) . . ?
N2 C62 C63 121.59(18) . . ?
O3 C63 C62 121.2(2) . . ?
O3 C63 C64 120.5(2) . . ?
C62 C63 C64 118.3(2) . . ?
C65 C64 C69 119.1(2) . . ?
C65 C64 C63 122.3(2) . . ?
C69 C64 C63 118.4(2) . . ?
C64 C65 C66 120.2(3) . . ?
C64 C65 H65 119.9 . . ?
C66 C65 H65 119.9 . . ?
C67 C66 C65 119.9(3) . . ?
C67 C66 H66 120.0 . . ?
C65 C66 H66 120.0 . . ?
C68 C67 C66 119.9(3) . . ?
C68 C67 H67 120.0 . . ?
C66 C67 H67 120.0 . . ?
C67 C68 C69 120.7(3) . . ?
C67 C68 H68 119.7 . . ?
C69 C68 H68 119.7 . . ?
C68 C69 C64 120.1(3) . . ?
C68 C69 H69 120.0 . . ?
C64 C69 H69 120.0 . . ?
C75 C70 C71 120.2(2) . . ?
C75 C70 N2 120.1(2) . . ?
C71 C70 N2 119.62(19) . . ?
C70 C71 C72 119.8(2) . . ?
C70 C71 H71 120.1 . . ?
C72 C71 H71 120.1 . . ?
C73 C72 C71 120.6(3) . . ?
C73 C72 H72 119.7 . . ?
C71 C72 H72 119.7 . . ?
O4 C73 C72 116.8(3) . . ?
O4 C73 C74 123.5(3) . . ?
C72 C73 C74 119.7(2) . . ?
C73 C74 C75 119.8(2) . . ?
C73 C74 H74 120.1 . . ?
C75 C74 H74 120.1 . . ?
C70 C75 C74 119.9(2) . . ?
C70 C75 H75 120.1 . . ?
C74 C75 H75 120.1 . . ?
O4 C76 H76A 109.5 . . ?
O4 C76 H76B 109.5 . . ?
H76A C76 H76B 109.5 . . ?
O4 C76 H76C 109.5 . . ?
H76A C76 H76C 109.5 . . ?
H76B C76 H76C 109.5 . . ?

loop_
_geom_bond_atom_site_label_1
_geom_bond_atom_site_label_2
_geom_bond_distance
_geom_bond_site_symmetry_2
_geom_bond_publ_flag
O1 C25 1.217(3) . ?
O2 C34 1.365(3) . ?
O2 C38 1.419(4) . ?
O3 C63 1.219(3) . ?
O4 C76 1.360(5) . ?
O4 C73 1.367(3) . ?
N1 C10 1.382(3) . ?
N1 C24 1.398(3) . ?
N1 C37 1.445(3) . ?
N2 C48 1.381(3) . ?
N2 C62 1.391(3) . ?
N2 C70 1.444(3) . ?
C1 C2 1.377(3) . ?
C1 C6 1.379(3) . ?
C1 H1 0.9300 . ?
C2 C3 1.364(4) . ?
C2 H2 0.9300 . ?
C3 C4 1.365(4) . ?
C3 H3 0.9300 . ?
C4 C5 1.392(3) . ?
C4 H4 0.9300 . ?
C5 C6 1.385(3) . ?
C5 H5 0.9300 . ?
C6 C7 1.500(3) . ?
C7 C8 1.369(3) . ?
C7 C12 1.451(3) . ?
C8 C9 1.431(3) . ?
C8 C17 1.497(3) . ?
C9 C10 1.399(3) . ?
C9 C23 1.409(3) . ?
C10 C11 1.437(3) . ?
C11 C16 1.407(3) . ?
C11 C12 1.432(3) . ?
C12 C13 1.410(3) . ?
C13 C14 1.369(3) . ?
C13 H13 0.9300 . ?
C14 C15 1.386(3) . ?
C14 H14 0.9300 . ?
C15 C16 1.365(3) . ?
C15 H15 0.9300 . ?
C16 H16 0.9300 . ?
C17 C18 1.386(3) . ?
C17 C22 1.391(3) . ?
C18 C19 1.382(3) . ?
C18 H18 0.9300 . ?
C19 C20 1.363(4) . ?
C19 H19 0.9300 . ?
C20 C21 1.368(4) . ?
C20 H20 0.9300 . ?
C21 C22 1.384(3) . ?
C21 H21 0.9300 . ?
C22 H22 0.9300 . ?
C23 C24 1.368(3) . ?
C23 H23 0.9300 . ?
C24 C25 1.472(3) . ?
C25 C26 1.493(3) . ?
C26 C27 1.388(4) . ?
C26 C31 1.396(3) . ?
C27 C28 1.374(4) . ?
C27 H27 0.9300 . ?
C28 C29 1.378(4) . ?
C28 H28 0.9300 . ?
C29 C30 1.359(5) . ?
C29 H29 0.9300 . ?
C30 C31 1.382(4) . ?
C30 H30 0.9300 . ?
C31 H31 0.9300 . ?
C32 C33 1.381(3) . ?
C32 C37 1.385(3) . ?
C32 H32 0.9300 . ?
C33 C34 1.380(3) . ?
C33 H33 0.9300 . ?
C34 C35 1.381(3) . ?
C35 C36 1.386(3) . ?
C35 H35 0.9300 . ?
C36 C37 1.368(3) . ?
C36 H36 0.9300 . ?
C38 H38C 0.9600 . ?
C38 H38A 0.9600 . ?
C38 H38B 0.9600 . ?
C39 C40 1.388(4) . ?
C39 C44 1.388(3) . ?
C39 H39 0.9300 . ?
C40 C41 1.364(5) . ?
C40 H40 0.9300 . ?
C41 C42 1.371(5) . ?
C41 H41 0.9300 . ?
C42 C43 1.386(4) . ?
C42 H42 0.9300 . ?
C43 C44 1.383(3) . ?
C43 H43 0.9300 . ?
C44 C45 1.491(3) . ?
C45 C46 1.375(3) . ?
C45 C50 1.454(3) . ?
C46 C47 1.434(3) . ?
C46 C55 1.496(3) . ?
C47 C48 1.403(3) . ?
C47 C61 1.415(3) . ?
C48 C49 1.431(3) . ?
C49 C54 1.413(3) . ?
C49 C50 1.423(3) . ?
C50 C51 1.409(3) . ?
C51 C52 1.360(3) . ?
C51 H51 0.9300 . ?
C52 C53 1.387(4) . ?
C52 H52 0.9300 . ?
C53 C54 1.361(3) . ?
C53 H53 0.9300 . ?
C54 H54 0.9300 . ?
C55 C56 1.385(3) . ?
C55 C60 1.390(3) . ?
C56 C57 1.380(3) . ?
C56 H56 0.9300 . ?
C57 C58 1.378(4) . ?
C57 H57 0.9300 . ?
C58 C59 1.379(4) . ?
C58 H58 0.9300 . ?
C59 C60 1.384(3) . ?
C59 H59 0.9300 . ?
C60 H60 0.9300 . ?
C61 C62 1.370(3) . ?
C61 H61 0.9300 . ?
C62 C63 1.479(3) . ?
C63 C64 1.487(3) . ?
C64 C65 1.369(4) . ?
C64 C69 1.391(3) . ?
C65 C66 1.386(4) . ?
C65 H65 0.9300 . ?
C66 C67 1.373(5) . ?
C66 H66 0.9300 . ?
C67 C68 1.360(5) . ?
C67 H67 0.9300 . ?
C68 C69 1.368(4) . ?
C68 H68 0.9300 . ?
C69 H69 0.9300 . ?
C70 C75 1.365(3) . ?
C70 C71 1.373(3) . ?
C71 C72 1.377(4) . ?
C71 H71 0.9300 . ?
C72 C73 1.367(4) . ?
C72 H72 0.9300 . ?
C73 C74 1.377(4) . ?
C74 C75 1.393(4) . ?
C74 H74 0.9300 . ?
C75 H75 0.9300 . ?
C76 H76A 0.9600 . ?
C76 H76B 0.9600 . ?
C76 H76C 0.9600 . ?
